data_4331616
loop_
_publ_author_name
'Ramababu Bolligarla'
'Samala Nagaprasad Reddy'
'Gummadi Durgaprasad'
'Vudagandla Sreenivasulu'
'Samar K. Das'

_publ_contact_author_address
; 
School of Chemistry
University of Hyderabad
Hyderabad 500 046,
India
;
_publ_contact_author_email skdsc@uohyd.ernet.in
_publ_contact_author_name
;
Dr. Samar K. Das
;
_publ_contact_author_phone +91-40-23011007
_publ_section_title
;
 Influence of the Substituents on the Electronic and Electrochemical
 Properties of a New Square-Planar Nickel-Bis(quinoxaline-6,7-dithiolate)
 System: Synthesis, Spectroscopy, Electrochemistry, Crystallography, and
 Theoretical Investigation
;
_journal_name_full 'Inorganic Chemistry'
_journal_page_first 66
_journal_page_last 76
_journal_paper_doi 10.1021/ic301017g
_journal_volume 52
_journal_year 2013
_chemical_formula_moiety 'C16 H4 Cl4 N4 Ni S4, 2(C16 H36 N)'
_chemical_formula_sum 'C48 H76 Cl4 N6 Ni S4'
_chemical_formula_weight 1065.94
_chemical_name_systematic
; 
 ? 
;
_space_group_IT_number 14
_symmetry_cell_setting monoclinic
_symmetry_space_group_name_Hall '-P 2ybc'
_symmetry_space_group_name_H-M 'P 1 21/c 1'
_atom_sites_solution_hydrogens geom
_atom_sites_solution_primary direct
_atom_sites_solution_secondary difmap
_audit_creation_method SHELXL-97
_cell_angle_alpha 90.00
_cell_angle_beta 101.239(2)
_cell_angle_gamma 90.00
_cell_formula_units_Z 2
_cell_length_a 13.8484(15)
_cell_length_b 8.5484(9)
_cell_length_c 22.521(3)
_cell_measurement_reflns_used 3342
_cell_measurement_temperature 100(2)
_cell_measurement_theta_max 21.42
_cell_measurement_theta_min 2.55
_cell_volume 2614.9(5)
_computing_cell_refinement 'Bruker SMART'
_computing_data_collection 'Bruker SMART'
_computing_data_reduction 'Bruker SAINT'
_computing_molecular_graphics 'Bruker SHELXTL'
_computing_publication_material 'Bruker SHELXTL'
_computing_structure_refinement 'SHELXL-97 (Sheldrick, 1997)'
_computing_structure_solution 'SHELXS-97 (Sheldrick, 1990)'
_diffrn_ambient_temperature 100(2)
_diffrn_measured_fraction_theta_full 0.999
_diffrn_measured_fraction_theta_max 0.999
_diffrn_measurement_device_type 'CCD area detector'
_diffrn_measurement_method 'phi and omega scans'
_diffrn_radiation_monochromator graphite
_diffrn_radiation_source 'fine-focus sealed tube'
_diffrn_radiation_type MoK\a
_diffrn_radiation_wavelength 0.71073
_diffrn_reflns_av_R_equivalents 0.0771
_diffrn_reflns_av_sigmaI/netI 0.0584
_diffrn_reflns_limit_h_max 16
_diffrn_reflns_limit_h_min -16
_diffrn_reflns_limit_k_max 10
_diffrn_reflns_limit_k_min -10
_diffrn_reflns_limit_l_max 26
_diffrn_reflns_limit_l_min -26
_diffrn_reflns_number 23914
_diffrn_reflns_theta_full 24.94
_diffrn_reflns_theta_max 24.94
_diffrn_reflns_theta_min 1.50
_exptl_absorpt_coefficient_mu 0.771
_exptl_absorpt_correction_T_max 0.9552
_exptl_absorpt_correction_T_min 0.8366
_exptl_absorpt_correction_type empirical
_exptl_absorpt_process_details 'Bruker SADABS'
_exptl_crystal_colour 'dark green'
_exptl_crystal_density_diffrn 1.262
_exptl_crystal_description block
_exptl_crystal_F_000 988
_exptl_crystal_size_max 0.24
_exptl_crystal_size_mid 0.10
_exptl_crystal_size_min 0.06
_refine_diff_density_max 1.377
_refine_diff_density_min -0.791
_refine_diff_density_rms 0.172
_refine_ls_extinction_method none
_refine_ls_goodness_of_fit_ref 1.249
_refine_ls_hydrogen_treatment constr
_refine_ls_matrix_type full
_refine_ls_number_parameters 286
_refine_ls_number_reflns 4580
_refine_ls_number_restraints 0
_refine_ls_restrained_S_all 1.249
_refine_ls_R_factor_all 0.1830
_refine_ls_R_factor_gt 0.1690
_refine_ls_shift/su_max 0.058
_refine_ls_shift/su_mean 0.003
_refine_ls_structure_factor_coef Fsqd
_refine_ls_weighting_details 'calc w=1/[\s^2^(Fo^2^)+(0.1201P)^2^+34.3639P] where P=(Fo^2^+2Fc^2^)/3'
_refine_ls_weighting_scheme calc
_refine_ls_wR_factor_gt 0.3640
_refine_ls_wR_factor_ref 0.3733
_reflns_number_gt 4019
_reflns_number_total 4580
_reflns_threshold_expression >2sigma(I)
_cod_data_source_file ic301017g_si_002_4.cif
_cod_data_source_block compound3
_cod_original_sg_symbol_H-M 'P 1 21/c 1 '
_cod_database_code 4331616

loop_
_symmetry_equiv_pos_as_xyz
'x, y, z'
'-x, y+1/2, -z+1/2'
'-x, -y, -z'
'x, -y-1/2, z-1/2'

loop_
_atom_site_label
_atom_site_type_symbol
_atom_site_fract_x
_atom_site_fract_y
_atom_site_fract_z
_atom_site_U_iso_or_equiv
_atom_site_adp_type
_atom_site_occupancy
_atom_site_symmetry_multiplicity
_atom_site_calc_flag
_atom_site_refinement_flags
C13 C 0.671(3) 0.619(6) 0.8939(12) 0.21(2) Uani 1 1 d .
Ni1 Ni 1.0000 1.0000 0.0000 0.0298(5) Uani 1 2 d S
S1 S 0.8427(2) 1.0378(3) -0.02368(12) 0.0353(7) Uani 1 1 d .
Cl2 Cl 0.5514(3) 0.6721(7) 0.23356(17) 0.0936(17) Uani 1 1 d .
N1 N 0.5623(7) 0.9057(14) 0.0841(5) 0.056(3) Uani 1 1 d .
C3 C 0.8245(9) 0.8099(17) 0.1284(5) 0.053(3) Uani 1 1 d .
H3 H 0.8672 0.7577 0.1590 0.064 Uiso 1 1 calc R
C1 C 0.7942(8) 0.9559(13) 0.0349(5) 0.038(3) Uani 1 1 d .
C2 C 0.8603(8) 0.8774(14) 0.0828(5) 0.041(3) Uani 1 1 d .
C4 C 0.7249(9) 0.8176(17) 0.1299(5) 0.051(3) Uani 1 1 d .
N2 N 0.6893(8) 0.7498(16) 0.1767(5) 0.064(3) Uani 1 1 d .
C5 C 0.6593(8) 0.8957(15) 0.0834(5) 0.045(3) Uani 1 1 d .
C6 C 0.6975(9) 0.9651(15) 0.0367(5) 0.046(3) Uani 1 1 d .
H6 H 0.6554 1.0187 0.0063 0.056 Uiso 1 1 calc R
C7 C 0.5957(10) 0.758(2) 0.1741(6) 0.064(4) Uani 1 1 d .
C8 C 0.5321(9) 0.8397(19) 0.1279(6) 0.059(4) Uani 1 1 d .
N3 N 0.7737(9) 0.5780(13) 0.8838(5) 0.067(4) Uani 1 1 d .
C18 C 0.815(2) 0.504(4) 0.9959(10) 0.170(15) Uani 1 1 d .
C19 C 0.8788(10) 0.4436(18) 1.0484(7) 0.063(4) Uani 1 1 d .
C12 C 0.9791(19) 0.923(4) 0.7762(12) 0.140(11) Uani 1 1 d .
C9 C 0.793(4) 0.731(3) 0.8501(18) 0.26(3) Uani 1 1 d .
C10 C 0.8832(12) 0.729(4) 0.8450(17) 0.182(19) Uani 1 1 d .
C11 C 0.900(4) 0.873(4) 0.8025(12) 0.22(2) Uani 1 1 d .
C17 C 0.8256(15) 0.538(5) 0.9439(12) 0.24(2) Uani 1 1 d .
Cl3 Cl 0.4050(3) 0.8538(5) 0.12648(19) 0.0783(13) Uani 1 1 d .
S2 S 0.9848(2) 0.8654(4) 0.07881(13) 0.0459(8) Uani 1 1 d .
C23 C 0.771(2) 0.269(3) 0.7595(13) 0.142(11) Uani 1 1 d .
C21 C 0.7691(19) 0.451(3) 0.8413(16) 0.176(16) Uani 1 1 d .
C20 C 0.839(2) 0.377(3) 1.0996(14) 0.148(11) Uani 1 1 d .
C15 C 0.528(2) 0.716(4) 0.9257(19) 0.192(17) Uani 1 1 d .
C16 C 0.449(2) 0.651(4) 0.9240(19) 0.183(16) Uani 1 1 d .
C14 C 0.6220(16) 0.664(6) 0.9156(14) 0.20(2) Uani 1 1 d .
C24 C 0.715(2) 0.225(6) 0.721(2) 0.28(3) Uani 1 1 d .
C22 C 0.766(3) 0.408(3) 0.7948(12) 0.21(2) Uani 1 1 d .

loop_
_atom_site_aniso_label
_atom_site_aniso_U_11
_atom_site_aniso_U_22
_atom_site_aniso_U_33
_atom_site_aniso_U_23
_atom_site_aniso_U_13
_atom_site_aniso_U_12
C13 0.21(4) 0.34(5) 0.077(16) -0.03(2) -0.02(2) 0.23(4)
Ni1 0.0328(10) 0.0300(10) 0.0264(9) -0.0089(8) 0.0047(7) -0.0053(8)
S1 0.0382(15) 0.0350(14) 0.0334(14) -0.0009(11) 0.0086(11) -0.0002(11)
Cl2 0.071(3) 0.166(5) 0.047(2) 0.015(3) 0.0194(18) -0.029(3)
N1 0.042(6) 0.079(8) 0.049(6) -0.006(6) 0.017(5) -0.013(6)
C3 0.052(8) 0.074(9) 0.029(6) 0.001(6) -0.001(5) -0.009(7)
C1 0.041(6) 0.044(6) 0.028(5) -0.012(5) 0.006(5) -0.006(5)
C2 0.042(6) 0.058(7) 0.023(5) -0.007(5) 0.011(5) -0.008(6)
C4 0.052(8) 0.076(9) 0.030(6) -0.009(6) 0.018(5) -0.017(7)
N2 0.053(7) 0.100(10) 0.039(6) 0.002(6) 0.006(5) -0.018(7)
C5 0.038(6) 0.063(8) 0.035(6) -0.011(6) 0.010(5) -0.006(6)
C6 0.044(7) 0.065(8) 0.030(6) -0.002(5) 0.007(5) -0.005(6)
C7 0.055(9) 0.099(12) 0.044(7) -0.005(7) 0.019(6) -0.038(8)
C8 0.041(7) 0.092(11) 0.041(7) -0.009(7) 0.006(6) -0.006(7)
N3 0.071(8) 0.046(6) 0.067(8) -0.009(6) -0.032(6) 0.009(6)
C18 0.20(3) 0.21(3) 0.077(14) -0.051(17) -0.037(15) 0.16(2)
C19 0.058(9) 0.070(9) 0.064(9) 0.007(7) 0.019(7) 0.011(7)
C12 0.13(2) 0.18(3) 0.12(2) -0.09(2) 0.030(15) -0.051(19)
C9 0.37(6) 0.079(17) 0.22(4) -0.09(2) -0.20(4) 0.09(3)
C10 0.026(8) 0.21(3) 0.30(4) -0.21(3) 0.006(14) -0.014(12)
C11 0.45(7) 0.12(2) 0.071(15) -0.027(15) 0.01(3) -0.13(3)
C17 0.061(12) 0.53(7) 0.119(19) 0.20(3) 0.029(12) 0.11(2)
Cl3 0.066(2) 0.102(3) 0.075(3) 0.014(2) 0.034(2) -0.009(2)
S2 0.0347(15) 0.068(2) 0.0337(15) 0.0024(14) 0.0037(12) -0.0053(14)
C23 0.13(2) 0.101(16) 0.17(2) -0.092(17) -0.041(17) 0.028(14)
C21 0.14(2) 0.14(2) 0.29(4) -0.17(2) 0.16(2) -0.083(17)
C20 0.17(2) 0.115(18) 0.20(3) 0.018(18) 0.15(2) 0.010(17)
C15 0.097(19) 0.13(2) 0.32(5) -0.10(3) -0.03(2) 0.050(18)
C16 0.086(18) 0.20(3) 0.27(4) 0.05(3) 0.06(2) -0.01(2)
C14 0.050(13) 0.42(6) 0.14(3) 0.17(3) -0.001(13) -0.01(2)
C24 0.10(2) 0.36(6) 0.38(6) -0.25(5) 0.06(3) -0.03(3)
C22 0.44(6) 0.11(2) 0.094(18) -0.056(16) 0.08(3) -0.10(3)

loop_
_atom_type_symbol
_atom_type_description
_atom_type_scat_dispersion_real
_atom_type_scat_dispersion_imag
_atom_type_scat_source
C C 0.0033 0.0016 'International Tables Vol C Tables 4.2.6.8 and 6.1.1.4'
H H 0.0000 0.0000 'International Tables Vol C Tables 4.2.6.8 and 6.1.1.4'
N N 0.0061 0.0033 'International Tables Vol C Tables 4.2.6.8 and 6.1.1.4'
S S 0.1246 0.1234 'International Tables Vol C Tables 4.2.6.8 and 6.1.1.4'
Cl Cl 0.1484 0.1585 'International Tables Vol C Tables 4.2.6.8 and 6.1.1.4'
Ni Ni 0.3393 1.1124 'International Tables Vol C Tables 4.2.6.8 and 6.1.1.4'

loop_
_geom_angle_atom_site_label_1
_geom_angle_atom_site_label_2
_geom_angle_atom_site_label_3
_geom_angle
_geom_angle_site_symmetry_1
_geom_angle_site_symmetry_3
C14 C13 N3 156(5) . .
S2 Ni1 S2 179.998(1) . 3_775
S2 Ni1 S1 88.42(10) . 3_775
S2 Ni1 S1 91.58(10) 3_775 3_775
S2 Ni1 S1 91.58(10) . .
S2 Ni1 S1 88.42(10) 3_775 .
S1 Ni1 S1 180.0 3_775 .
C1 S1 Ni1 105.8(4) . .
C8 N1 C5 117.3(12) . .
C2 C3 C4 120.7(12) . .
C2 C3 H3 119.6 . .
C4 C3 H3 119.6 . .
C6 C1 C2 119.7(10) . .
C6 C1 S1 122.1(9) . .
C2 C1 S1 118.2(8) . .
C3 C2 C1 119.7(11) . .
C3 C2 S2 121.6(10) . .
C1 C2 S2 118.7(8) . .
N2 C4 C3 120.4(12) . .
N2 C4 C5 119.5(11) . .
C3 C4 C5 120.1(11) . .
C7 N2 C4 116.7(12) . .
N1 C5 C6 120.4(11) . .
N1 C5 C4 121.1(11) . .
C6 C5 C4 118.4(11) . .
C1 C6 C5 121.4(11) . .
C1 C6 H6 119.3 . .
C5 C6 H6 119.3 . .
N2 C7 C8 122.6(12) . .
N2 C7 Cl2 116.4(12) . .
C8 C7 Cl2 121.0(10) . .
N1 C8 C7 122.6(12) . .
N1 C8 Cl3 115.7(11) . .
C7 C8 Cl3 121.7(10) . .
C17 N3 C21 113(3) . .
C17 N3 C9 124(2) . .
C21 N3 C9 107(2) . .
C17 N3 C13 103.0(16) . .
C21 N3 C13 111(2) . .
C9 N3 C13 98(2) . .
C17 C18 C19 134(2) . .
C18 C19 C20 121(2) . .
C10 C9 N3 107(3) . .
C9 C10 C11 107(4) . .
C12 C11 C10 134(4) . .
C18 C17 N3 144(2) . .
C2 S2 Ni1 105.4(4) . .
C24 C23 C22 128(4) . .
C22 C21 N3 151(4) . .
C16 C15 C14 133(4) . .
C13 C14 C15 158(5) . .
C21 C22 C23 143(4) . .

loop_
_geom_bond_atom_site_label_1
_geom_bond_atom_site_label_2
_geom_bond_distance
_geom_bond_site_symmetry_2
C13 C14 0.98(4) .
C13 N3 1.53(4) .
Ni1 S2 2.160(3) .
Ni1 S2 2.160(3) 3_775
Ni1 S1 2.163(3) 3_775
Ni1 S1 2.163(3) .
S1 C1 1.741(11) .
Cl2 C7 1.740(13) .
N1 C8 1.274(17) .
N1 C5 1.350(15) .
C3 C2 1.353(16) .
C3 C4 1.389(17) .
C3 H3 0.9300 .
C1 C6 1.350(16) .
C1 C2 1.436(16) .
C2 S2 1.747(11) .
C4 N2 1.374(15) .
C4 C5 1.414(18) .
N2 C7 1.289(17) .
C5 C6 1.397(16) .
C6 H6 0.9300 .
C7 C8 1.41(2) .
C8 Cl3 1.758(13) .
N3 C17 1.44(2) .
N3 C21 1.44(2) .
N3 C9 1.56(5) .
C18 C17 1.24(3) .
C18 C19 1.43(2) .
C19 C20 1.48(2) .
C12 C11 1.41(4) .
C9 C10 1.28(6) .
C10 C11 1.60(5) .
C23 C24 1.11(4) .
C23 C22 1.44(3) .
C21 C22 1.10(3) .
C15 C16 1.21(4) .
C15 C14 1.44(4) .
